data_7714815
loop_
_publ_author_name
'Liang, Chun-Jie'
'Wu, Run-Chun'
'Huang, Xiao-Qiong'
'Qin, Qi-Pin'
'Liang, Hong'
'Tan, Ming-Xiong'

_publ_section_title
;
 Synthesis and anticancer mechanisms of four novel platinum(II)
 4'-substituted-2,2':6',2''-terpyridine complexes.
;
_journal_issue 5
_journal_name_full 'Dalton transactions (Cambridge, England : 2003)'
_journal_page_first 2143
_journal_page_last 2152
_journal_paper_doi 10.1039/d3dt03197g
_journal_volume 53
_journal_year 2024
_chemical_formula_moiety 'C15 H11 Cl N3 O Pt, Cl, C H4 O'
_chemical_formula_sum 'C16 H15 Cl2 N3 O2 Pt'
_chemical_formula_weight 547.30
_space_group_crystal_system triclinic
_space_group_IT_number 2
_space_group_name_Hall '-P 1'
_space_group_name_H-M_alt 'P -1'
_atom_sites_solution_hydrogens mixed
_atom_sites_solution_primary iterative
_audit_creation_date 2023-11-27
_audit_creation_method
;
Olex2 1.2
(compiled 2018.05.29 svn.r3508 for OlexSys, GUI svn.r5506)
;
_audit_update_record
;
2023-11-28 deposited with the CCDC.	2023-12-21 downloaded from the CCDC.
;
_cell_angle_alpha 73.384(3)
_cell_angle_beta 76.458(3)
_cell_angle_gamma 73.499(3)
_cell_formula_units_Z 2
_cell_length_a 7.4848(7)
_cell_length_b 8.8709(8)
_cell_length_c 13.4498(12)
_cell_measurement_reflns_used 6662
_cell_measurement_temperature 150(2)
_cell_measurement_theta_max 26.27
_cell_measurement_theta_min 2.46
_cell_volume 809.04(13)
_computing_cell_refinement 'SAINT V8.40A (?, 2016)'
_computing_data_reduction 'SAINT V8.40A (?, 2016)'
_computing_molecular_graphics 'Olex2 (Dolomanov et al., 2009)'
_computing_publication_material 'Olex2 (Dolomanov et al., 2009)'
_computing_structure_refinement 'XL (Sheldrick, 2008)'
_computing_structure_solution
;
Superflip (Palatinus & Chapuis, 2007;Palatinus & van der Lee, 2008;
Palatinus et al., 2012)
;
_diffrn_ambient_temperature 150.0
_diffrn_measured_fraction_theta_full 0.998
_diffrn_measured_fraction_theta_max 0.998
_diffrn_measurement_device_type 'Bruker APEX-II CCD'
_diffrn_measurement_method '\f and \w scans'
_diffrn_radiation_type MoK\a
_diffrn_radiation_wavelength 0.71073
_diffrn_reflns_av_R_equivalents 0.0829
_diffrn_reflns_av_unetI/netI 0.0588
_diffrn_reflns_Laue_measured_fraction_full 0.998
_diffrn_reflns_Laue_measured_fraction_max 0.998
_diffrn_reflns_limit_h_max 8
_diffrn_reflns_limit_h_min -8
_diffrn_reflns_limit_k_max 10
_diffrn_reflns_limit_k_min -10
_diffrn_reflns_limit_l_max 16
_diffrn_reflns_limit_l_min -16
_diffrn_reflns_number 17161
_diffrn_reflns_point_group_measured_fraction_full 0.998
_diffrn_reflns_point_group_measured_fraction_max 0.998
_diffrn_reflns_theta_full 25.009
_diffrn_reflns_theta_max 25.009
_diffrn_reflns_theta_min 2.464
_diffrn_standards_number 0
_exptl_absorpt_coefficient_mu 9.016
_exptl_absorpt_correction_T_max 0.0275
_exptl_absorpt_correction_T_min 0.0088
_exptl_absorpt_correction_type none
_exptl_absorpt_process_details
;
SADABS-2016/2 (Bruker,2016/2) was used for absorption correction.
wR2(int) was 0.1163 before and 0.0833 after correction.
The Ratio of minimum to maximum transmission is 0.3200.
The \l/2 correction factor is Not present.
;
_exptl_crystal_colour red
_exptl_crystal_density_diffrn 2.247
_exptl_crystal_description block
_exptl_crystal_F_000 520
_exptl_crystal_size_max 0.35
_exptl_crystal_size_mid 0.33
_exptl_crystal_size_min 0.31
_refine_diff_density_max 3.395
_refine_diff_density_min -3.256
_refine_diff_density_rms 0.336
_refine_ls_extinction_coef 0.0001(13)
_refine_ls_extinction_expression Fc^*^=kFc[1+0.001xFc^2^\l^3^/sin(2\q)]^-1/4^
_refine_ls_extinction_method 'SHELXL-2014/7 (Sheldrick 2014'
_refine_ls_goodness_of_fit_ref 1.000
_refine_ls_hydrogen_treatment constr
_refine_ls_matrix_type full
_refine_ls_number_parameters 219
_refine_ls_number_reflns 2847
_refine_ls_number_restraints 0
_refine_ls_restrained_S_all 1.000
_refine_ls_R_factor_all 0.0608
_refine_ls_R_factor_gt 0.0542
_refine_ls_shift/su_max 0.005
_refine_ls_shift/su_mean 0.003
_refine_ls_structure_factor_coef Fsqd
_refine_ls_weighting_details 'w=1/[\s^2^(Fo^2^)+(0.1000P)^2^+6.1204P] where P=(Fo^2^+2Fc^2^)/3'
_refine_ls_weighting_scheme calc
_refine_ls_wR_factor_gt 0.1377
_refine_ls_wR_factor_ref 0.1425
_reflns_Friedel_coverage 0.000
_reflns_number_gt 2491
_reflns_number_total 2847
_reflns_threshold_expression 'I > 2\s(I)'
_cod_data_source_file d3dt03197g2.cif
_cod_data_source_block mo_1017_11_0m
_cod_depositor_comments 'Adding full bibliography for 7714811--7714815.cif.'
_cod_original_cell_volume 809.05(13)
_cod_database_code 7714815
_shelx_shelxl_version_number 2014/7
_shelx_space_group_comment
;
The symmetry employed for this shelxl refinement is uniquely defined
by the following loop, which should always be used as a source of
symmetry information in preference to the above space-group names.
They are only intended as comments.
;
_shelx_estimated_absorpt_t_max 0.326
_shelx_estimated_absorpt_t_min 0.140
_olex2_refinement_description
;
1. Fixed Uiso
 At 1.2 times of:
  All C(H) groups
 At 1.5 times of:
  All C(H,H,H) groups, All O(H) groups
2.a Riding coordinates:
 O1(H1), O2(H2A)
2.b Aromatic/amide H refined with riding coordinates:
 C15(H15), C1(H1A), C2(H2), C7(H7), C12(H12), C4(H4), C9(H9), C14(H14),
 C13(H13), C3(H3)
2.c Idealised Me refined as rotating group:
 C16(H16A,H16B,H16C)
;
_olex2_submission_special_instructions 'No special instructions were received'

loop_
_space_group_symop_operation_xyz
'x, y, z'
'-x, -y, -z'

loop_
_atom_site_label
_atom_site_type_symbol
_atom_site_fract_x
_atom_site_fract_y
_atom_site_fract_z
_atom_site_U_iso_or_equiv
_atom_site_adp_type
_atom_site_occupancy
_atom_site_site_symmetry_order
_atom_site_calc_flag
_atom_site_refinement_flags_posn
_atom_site_refinement_flags_adp
_atom_site_refinement_flags_occupancy
_atom_site_disorder_assembly
_atom_site_disorder_group
Pt1 Pt 0.61832(6) 0.29735(5) 1.02613(3) 0.0224(2) Uani 1 1 d . . . . .
Cl1 Cl 0.8087(4) 0.3622(4) 1.1118(3) 0.0329(7) Uani 1 1 d . . . . .
Cl2 Cl 0.1799(6) 0.1683(5) 0.5864(3) 0.0502(9) Uani 1 1 d . . . . .
N2 N 0.4592(16) 0.2428(12) 0.9570(9) 0.030(2) Uani 1 1 d . . . . .
O1 O 0.1129(13) 0.1207(11) 0.8149(7) 0.035(2) Uani 1 1 d . . . . .
H1 H 0.1333 0.1558 0.7493 0.052 Uiso 1 1 d R . . . .
O2 O 0.526(2) 0.3140(17) 0.5315(10) 0.073(4) Uani 1 1 d . . . . .
H2A H 0.4351 0.2846 0.5225 0.109 Uiso 1 1 d R . . . .
N1 N 0.4589(14) 0.1834(13) 1.1563(9) 0.030(2) Uani 1 1 d . . . . .
N3 N 0.7254(15) 0.3899(12) 0.8742(9) 0.031(2) Uani 1 1 d . . . . .
C6 C 0.3220(16) 0.1679(14) 1.0167(10) 0.025(3) Uani 1 1 d . . . . .
C10 C 0.4867(18) 0.2816(15) 0.8508(10) 0.030(3) Uani 1 1 d . . . . .
C5 C 0.3210(17) 0.1383(14) 1.1275(10) 0.027(3) Uani 1 1 d . . . . .
C15 C 0.8654(17) 0.4696(13) 0.8435(11) 0.029(3) Uani 1 1 d . . . . .
H15 H 0.9232 0.4862 0.8941 0.035 Uiso 1 1 calc R . . . .
C1 C 0.477(2) 0.1565(15) 1.2538(10) 0.032(3) Uani 1 1 d . . . . .
H1A H 0.5728 0.1913 1.2705 0.039 Uiso 1 1 calc R . . . .
C2 C 0.360(2) 0.0789(16) 1.3328(11) 0.037(3) Uani 1 1 d . . . . .
H2 H 0.3790 0.0549 1.4036 0.045 Uiso 1 1 calc R . . . .
C8 C 0.2316(17) 0.1623(14) 0.8589(10) 0.026(3) Uani 1 1 d . . . . .
C7 C 0.2031(17) 0.1292(15) 0.9672(10) 0.028(3) Uani 1 1 d . . . . .
H7 H 0.1031 0.0803 1.0077 0.033 Uiso 1 1 calc R . . . .
C16 C 0.691(3) 0.278(2) 0.4483(12) 0.064(5) Uani 1 1 d . . . . .
H16A H 0.6615 0.3451 0.3797 0.096 Uiso 1 1 calc GR . . . .
H16B H 0.7194 0.1638 0.4477 0.096 Uiso 1 1 calc GR . . . .
H16C H 0.8009 0.3028 0.4627 0.096 Uiso 1 1 calc GR . . . .
C12 C 0.6954(18) 0.4189(15) 0.6984(10) 0.031(3) Uani 1 1 d . . . . .
H12 H 0.6375 0.3974 0.6497 0.037 Uiso 1 1 calc R . . . .
C4 C 0.1975(17) 0.0641(15) 1.2064(10) 0.028(3) Uani 1 1 d . . . . .
H4 H 0.0995 0.0324 1.1893 0.034 Uiso 1 1 calc R . . . .
C9 C 0.3707(17) 0.2448(14) 0.7976(11) 0.029(3) Uani 1 1 d . . . . .
H9 H 0.3851 0.2743 0.7230 0.035 Uiso 1 1 calc R . . . .
C11 C 0.6383(18) 0.3680(15) 0.8037(10) 0.029(3) Uani 1 1 d . . . . .
C14 C 0.923(2) 0.5266(17) 0.7374(11) 0.036(3) Uani 1 1 d . . . . .
H14 H 1.0215 0.5831 0.7145 0.043 Uiso 1 1 calc R . . . .
C13 C 0.837(2) 0.5013(17) 0.6626(11) 0.039(3) Uani 1 1 d . . . . .
H13 H 0.8756 0.5403 0.5893 0.047 Uiso 1 1 calc R . . . .
C3 C 0.216(2) 0.0358(15) 1.3103(12) 0.037(3) Uani 1 1 d . . . . .
H3 H 0.1298 -0.0130 1.3653 0.044 Uiso 1 1 calc R . . . .

loop_
_atom_site_aniso_label
_atom_site_aniso_U_11
_atom_site_aniso_U_22
_atom_site_aniso_U_33
_atom_site_aniso_U_23
_atom_site_aniso_U_13
_atom_site_aniso_U_12
Pt1 0.0199(3) 0.0224(3) 0.0248(3) -0.00581(18) -0.00476(18) -0.00380(18)
Cl1 0.0292(16) 0.0370(16) 0.0367(17) -0.0119(13) -0.0094(13) -0.0077(13)
Cl2 0.048(2) 0.067(2) 0.0346(18) -0.0147(17) -0.0030(16) -0.0115(18)
N2 0.030(6) 0.026(5) 0.039(6) -0.006(4) -0.015(5) -0.007(4)
O1 0.037(5) 0.038(5) 0.036(5) -0.010(4) -0.011(4) -0.014(4)
O2 0.098(11) 0.090(10) 0.047(7) -0.026(7) 0.011(7) -0.054(8)
N1 0.019(5) 0.030(5) 0.043(6) -0.012(5) -0.006(5) -0.004(4)
N3 0.025(5) 0.026(5) 0.042(6) -0.013(5) 0.001(5) -0.007(4)
C6 0.018(5) 0.020(5) 0.041(7) -0.011(5) -0.014(5) 0.001(5)
C10 0.030(6) 0.028(6) 0.032(7) -0.011(5) -0.011(5) 0.003(5)
C5 0.024(6) 0.026(6) 0.031(7) -0.009(5) -0.008(5) 0.000(5)
C15 0.020(6) 0.015(5) 0.046(8) -0.004(5) 0.003(5) -0.001(4)
C1 0.039(7) 0.031(6) 0.026(7) -0.008(5) -0.004(6) -0.007(6)
C2 0.047(8) 0.033(7) 0.029(7) -0.002(5) -0.013(6) -0.004(6)
C8 0.020(6) 0.022(6) 0.035(7) -0.004(5) 0.000(5) -0.008(5)
C7 0.018(6) 0.037(7) 0.038(7) -0.019(5) -0.011(5) -0.008(5)
C16 0.092(14) 0.079(12) 0.027(8) 0.007(8) -0.015(9) -0.046(11)
C12 0.028(6) 0.031(6) 0.031(7) -0.007(5) -0.004(5) -0.003(5)
C4 0.021(6) 0.035(7) 0.032(7) -0.012(5) 0.000(5) -0.011(5)
C9 0.022(6) 0.027(6) 0.042(7) -0.017(5) -0.008(5) -0.003(5)
C11 0.029(6) 0.027(6) 0.031(7) -0.010(5) -0.004(5) -0.002(5)
C14 0.033(7) 0.040(7) 0.030(7) -0.004(6) -0.003(6) -0.009(6)
C13 0.037(8) 0.041(8) 0.026(7) 0.000(6) 0.010(6) -0.010(6)
C3 0.036(7) 0.027(6) 0.043(8) -0.001(6) -0.012(6) -0.004(5)

loop_
_atom_type_symbol
_atom_type_description
_atom_type_scat_dispersion_real
_atom_type_scat_dispersion_imag
_atom_type_scat_source
C C 0.0033 0.0016 'International Tables Vol C Tables 4.2.6.8 and 6.1.1.4'
H H 0.0000 0.0000 'International Tables Vol C Tables 4.2.6.8 and 6.1.1.4'
Cl Cl 0.1484 0.1585 'International Tables Vol C Tables 4.2.6.8 and 6.1.1.4'
N N 0.0061 0.0033 'International Tables Vol C Tables 4.2.6.8 and 6.1.1.4'
O O 0.0106 0.0060 'International Tables Vol C Tables 4.2.6.8 and 6.1.1.4'
Pt Pt -1.7033 8.3905 'International Tables Vol C Tables 4.2.6.8 and 6.1.1.4'

loop_
_geom_angle_atom_site_label_1
_geom_angle_atom_site_label_2
_geom_angle_atom_site_label_3
_geom_angle
_geom_angle_site_symmetry_1
_geom_angle_site_symmetry_3
_geom_angle_publ_flag
N2 Pt1 Cl1 179.3(4) . . ?
N2 Pt1 N1 81.4(5) . . ?
N2 Pt1 N3 80.8(5) . . ?
N1 Pt1 Cl1 97.9(3) . . ?
N3 Pt1 Cl1 99.9(3) . . ?
N3 Pt1 N1 162.1(4) . . ?
C6 N2 Pt1 118.5(9) . . ?
C10 N2 Pt1 118.7(9) . . ?
C10 N2 C6 122.9(11) . . ?
C8 O1 H1 109.5 . . ?
C16 O2 H2A 109.5 . . ?
C5 N1 Pt1 110.5(9) . . ?
C1 N1 Pt1 127.3(9) . . ?
C1 N1 C5 122.3(12) . . ?
C15 N3 Pt1 125.2(10) . . ?
C15 N3 C11 121.6(12) . . ?
C11 N3 Pt1 113.2(8) . . ?
N2 C6 C5 112.8(10) . . ?
N2 C6 C7 119.1(12) . . ?
C7 C6 C5 128.2(12) . . ?
N2 C10 C9 120.1(12) . . ?
N2 C10 C11 112.9(11) . . ?
C9 C10 C11 126.9(12) . . ?
N1 C5 C6 116.8(11) . . ?
N1 C5 C4 117.8(11) . . ?
C4 C5 C6 125.4(12) . . ?
N3 C15 H15 120.6 . . ?
N3 C15 C14 118.8(13) . . ?
C14 C15 H15 120.6 . . ?
N1 C1 H1A 119.5 . . ?
N1 C1 C2 120.9(13) . . ?
C2 C1 H1A 119.5 . . ?
C1 C2 H2 120.0 . . ?
C3 C2 C1 120.0(13) . . ?
C3 C2 H2 120.0 . . ?
O1 C8 C7 116.9(10) . . ?
O1 C8 C9 122.0(12) . . ?
C7 C8 C9 121.0(11) . . ?
C6 C7 H7 120.3 . . ?
C8 C7 C6 119.4(12) . . ?
C8 C7 H7 120.3 . . ?
O2 C16 H16A 109.5 . . ?
O2 C16 H16B 109.5 . . ?
O2 C16 H16C 109.5 . . ?
H16A C16 H16B 109.5 . . ?
H16A C16 H16C 109.5 . . ?
H16B C16 H16C 109.5 . . ?
C11 C12 H12 120.1 . . ?
C11 C12 C13 119.9(13) . . ?
C13 C12 H12 120.1 . . ?
C5 C4 H4 120.0 . . ?
C5 C4 C3 120.0(12) . . ?
C3 C4 H4 120.0 . . ?
C10 C9 C8 117.4(12) . . ?
C10 C9 H9 121.3 . . ?
C8 C9 H9 121.3 . . ?
N3 C11 C10 114.4(11) . . ?
N3 C11 C12 121.0(12) . . ?
C12 C11 C10 124.6(12) . . ?
C15 C14 H14 119.9 . . ?
C15 C14 C13 120.3(13) . . ?
C13 C14 H14 119.9 . . ?
C12 C13 C14 118.4(12) . . ?
C12 C13 H13 120.8 . . ?
C14 C13 H13 120.8 . . ?
C2 C3 C4 119.0(13) . . ?
C2 C3 H3 120.5 . . ?
C4 C3 H3 120.5 . . ?

loop_
_geom_bond_atom_site_label_1
_geom_bond_atom_site_label_2
_geom_bond_distance
_geom_bond_site_symmetry_2
_geom_bond_publ_flag
Pt1 Cl1 2.303(3) . ?
Pt1 N2 1.903(10) . ?
Pt1 N1 2.051(11) . ?
Pt1 N3 2.034(11) . ?
N2 C6 1.356(18) . ?
N2 C10 1.349(17) . ?
O1 H1 0.8400 . ?
O1 C8 1.354(15) . ?
O2 H2A 0.8398 . ?
O2 C16 1.49(2) . ?
N1 C5 1.374(16) . ?
N1 C1 1.296(17) . ?
N3 C15 1.349(16) . ?
N3 C11 1.352(17) . ?
C6 C5 1.436(18) . ?
C6 C7 1.391(16) . ?
C10 C9 1.400(17) . ?
C10 C11 1.468(19) . ?
C5 C4 1.379(18) . ?
C15 H15 0.9500 . ?
C15 C14 1.379(19) . ?
C1 H1A 0.9500 . ?
C1 C2 1.36(2) . ?
C2 H2 0.9500 . ?
C2 C3 1.36(2) . ?
C8 C7 1.377(18) . ?
C8 C9 1.409(17) . ?
C7 H7 0.9500 . ?
C16 H16A 0.9800 . ?
C16 H16B 0.9800 . ?
C16 H16C 0.9800 . ?
C12 H12 0.9500 . ?
C12 C11 1.362(18) . ?
C12 C13 1.373(19) . ?
C4 H4 0.9500 . ?
C4 C3 1.382(19) . ?
C9 H9 0.9500 . ?
C14 H14 0.9500 . ?
C14 C13 1.41(2) . ?
C13 H13 0.9500 . ?
C3 H3 0.9500 . ?

loop_
_geom_torsion_atom_site_label_1
_geom_torsion_atom_site_label_2
_geom_torsion_atom_site_label_3
_geom_torsion_atom_site_label_4
_geom_torsion
_geom_torsion_site_symmetry_1
_geom_torsion_site_symmetry_2
_geom_torsion_site_symmetry_3
_geom_torsion_site_symmetry_4
_geom_torsion_publ_flag
Pt1 N2 C6 C5 -1.0(14) . . . . ?
Pt1 N2 C6 C7 179.2(8) . . . . ?
Pt1 N2 C10 C9 -179.3(9) . . . . ?
Pt1 N2 C10 C11 -1.8(14) . . . . ?
Pt1 N1 C5 C6 3.9(13) . . . . ?
Pt1 N1 C5 C4 -178.1(9) . . . . ?
Pt1 N1 C1 C2 180.0(10) . . . . ?
Pt1 N3 C15 C14 -179.7(9) . . . . ?
Pt1 N3 C11 C10 -0.4(13) . . . . ?
Pt1 N3 C11 C12 -178.3(9) . . . . ?
N2 C6 C5 N1 -2.1(15) . . . . ?
N2 C6 C5 C4 -180.0(11) . . . . ?
N2 C6 C7 C8 2.3(17) . . . . ?
N2 C10 C9 C8 -2.1(17) . . . . ?
N2 C10 C11 N3 1.4(15) . . . . ?
N2 C10 C11 C12 179.2(12) . . . . ?
O1 C8 C7 C6 179.4(11) . . . . ?
O1 C8 C9 C10 -179.7(11) . . . . ?
N1 C5 C4 C3 -0.7(18) . . . . ?
N1 C1 C2 C3 -3(2) . . . . ?
N3 C15 C14 C13 -0.1(19) . . . . ?
C6 N2 C10 C9 0.2(18) . . . . ?
C6 N2 C10 C11 177.6(11) . . . . ?
C6 C5 C4 C3 177.1(12) . . . . ?
C10 N2 C6 C5 179.6(10) . . . . ?
C10 N2 C6 C7 -0.2(18) . . . . ?
C5 N1 C1 C2 1.1(19) . . . . ?
C5 C6 C7 C8 -177.5(12) . . . . ?
C5 C4 C3 C2 -1.5(19) . . . . ?
C15 N3 C11 C10 -178.8(10) . . . . ?
C15 N3 C11 C12 3.3(18) . . . . ?
C15 C14 C13 C12 0(2) . . . . ?
C1 N1 C5 C6 -177.0(11) . . . . ?
C1 N1 C5 C4 0.9(18) . . . . ?
C1 C2 C3 C4 3(2) . . . . ?
C7 C6 C5 N1 177.7(11) . . . . ?
C7 C6 C5 C4 0(2) . . . . ?
C7 C8 C9 C10 4.3(17) . . . . ?
C9 C10 C11 N3 178.6(11) . . . . ?
C9 C10 C11 C12 -4(2) . . . . ?
C9 C8 C7 C6 -4.4(18) . . . . ?
C11 N3 C15 C14 -1.5(17) . . . . ?
C11 C10 C9 C8 -179.1(11) . . . . ?
C11 C12 C13 C14 2(2) . . . . ?
C13 C12 C11 N3 -3.4(19) . . . . ?
C13 C12 C11 C10 178.9(12) . . . . ?
